data_2002026
loop_
_publ_author_name
'Foulon, J.-D.'
'Tijani, N.'
'Durand, J.'
'Rafiq, M.'
'Cot, L.'

_publ_section_title
;
 Structure de Ln~2~(PO~3~H)~3~.H~2~O (Ln = Pr, Nd)
;
_journal_issue 1
_journal_name_full 'Acta Crystallographica Section C'
_journal_page_first 1
_journal_page_last 4
_journal_paper_doi 10.1107/S0108270192004050
_journal_volume 49
_journal_year 1993
_chemical_formula_sum 'H5 Nd2 O10 P3'
_chemical_formula_weight 546.4
_space_group_IT_number 14
_space_group_name_Hall '-P 2yn'
_space_group_name_H-M_alt 'P 1 21/n 1'
_symmetry_cell_setting monoclinic
_symmetry_space_group_name_H-M 'P 1 21/n 1'
_cell_angle_alpha 90
_cell_angle_beta 108.950(10)
_cell_angle_gamma 90
_cell_formula_units_Z 4
_cell_length_a 9.581(2)
_cell_length_b 7.980(2)
_cell_length_c 13.056(3)
_cell_volume 944.1(4)
_diffrn_radiation_type Mo
_diffrn_radiation_wavelength 0.71073
_exptl_absorpt_coefficient_mu 11.51
_exptl_crystal_density_diffrn 3.845
_exptl_crystal_density_meas 3.810(10)
_exptl_crystal_F_000 1000
_cod_data_source_file du0341.cif
_cod_data_source_block du0341_structure_2_of_2
_cod_depositor_comments
;
 Adding the _atom_site_type_symbol data item.

 Antanas Vaitkus,
 2017-01-15
;
_cod_original_cell_volume 944.2(4)
_cod_original_sg_symbol_H-M 'P 21/n'
_cod_database_code 2002026

loop_
_space_group_symop_id
_space_group_symop_operation_xyz
1 x,y,z
2 -x+1/2,y+1/2,-z+1/2
3 -x,-y,-z
4 x+1/2,-y+1/2,z+1/2

loop_
_atom_site_label
_atom_site_type_symbol
_atom_site_fract_x
_atom_site_fract_y
_atom_site_fract_z
_atom_site_U_iso_or_equiv
Nd(1) Nd .44984(4) .57867(5) .26786(3) .0070(2)
Nd(2) Nd .87154(4) .71154(4) .46231(3) .0070(2)
P(1) P .1688(2) .6962(2) .40100(10) .0100(10)
P(2) P .6096(2) .7506(2) .55460(10) .0080(10)
P(3) P .7143(2) .6152(2) .17150(10) .0080(10)
O(11) O .0499(6) .8314(6) .3565(4) .014(3)
O(12) O .0981(6) .5618(7) .4536(4) .016(3)
O(13) O .2344(6) .6209(7) .3211(4) .013(3)
O(21) O .6108(6) .6550(7) .4531(4) .012(3)
O(22) O .7696(6) .8107(7) .6065(4) .014(3)
O(23) O .5476(6) .6571(7) .6297(4) .014(3)
O(31) O .5554(6) .6724(7) .1143(4) .015(3)
O(32) O .7276(6) .5861(7) .2911(4) .013(3)
O(33) O .7539(6) .4613(7) .1195(4) .015(3)
HW O .4539(6) .8834(7) .2952(5) .022(3)
H(1) H .2772 .7513 .4896 .030
H(2) H .5309 .8890 .5112 .030
H(3) H .8176 .7354 .1829 .030
H(W1) H .3873 .9923 .2947 .050
H(W2) H .5604 .9323 .2982 .050

loop_
_geom_angle_atom_site_label_1
_geom_angle_atom_site_label_2
_geom_angle_atom_site_label_3
_geom_angle
O(11) P(1) O(12) 106.3(3)
O(11) P(1) O(13) 116.3(3)
O(12) P(1) O(13) 111.9(3)
O(11) P(1) H(1) 111.3
O(12) P(1) H(1) 99.9
O(13) P(1) H(1) 110.1
O(21) P(2) O(22) 104.5(3)
O(21) P(2) O(23) 115.7(3)
O(22) P(2) O(23) 114.6(3)
O(21) P(2) H(2) 101.7
O(22) P(2) H(2) 105.6
O(23) P(2) H(2) 113.3
O(31) P(3) O(32) 106.2(3)
O(31) P(3) O(33) 112.3(3)
O(32) P(3) O(33) 112.5(3)
O(31) P(3) H(3) 114.8
O(32) P(3) H(3) 100.3
O(33) P(3) H(3) 110.2
Nd(1) HW H(W1) 144.8
Nd(1) HW H(W2) 109.4
H(W1) HW H(W2) 105.0
HW H(W1) O(13) 131.0
HW H(W2) O(33) 145.0

loop_
_geom_bond_atom_site_label_1
_geom_bond_atom_site_label_2
_geom_bond_distance
P(1) O(11) 1.539(5)
P(1) O(12) 1.543(5)
P(1) O(13) 1.506(6)
P(1) H(1) 1.35
P(2) O(21) 1.533(5)
P(2) O(22) 1.538(5)
P(2) O(23) 1.499(5)
P(2) H(2) 1.35
P(3) O(31) 1.532(5)
P(3) O(32) 1.543(5)
P(3) O(33) 1.510(5)
P(3) H(3) 1.35
Nd(1) O(11) 2.556(5)
Nd(1) O(13) 2.406(5)
Nd(1) O(21) 2.485(5)
Nd(1) O(22) 2.416(5)
Nd(1) O(23) 2.304(5)
Nd(1) O(31) 2.630(5)
Nd(1) O(32) 2.579(5)
Nd(2) O(11) 2.697(6)
Nd(2) O(12) 2.512(6)
Nd(2) O(12) 2.417(6)
Nd(2) O(21) 2.502(5)
Nd(2) O(22) 2.514(5)
Nd(2) O(31) 2.373(5)
Nd(2) O(32) 2.429(5)
Nd(2) O(33) 2.393(5)
